data_4110580
loop_
_publ_author_name
'Hyojong Yoo'
'Patrick J. Carroll'
'Donald H. Berry'

_publ_section_title
;
 Synthesis and Structure of Ruthenium-Silylene Complexes: Activation of
 Si-Cl Bonds in N-Heterocyclic Silanes
;
_journal_name_full 'Journal of the American Chemical Society'
_journal_page_first 6038
_journal_page_last 6039
_journal_paper_doi 10.1021/ja0580744
_journal_volume 128
_journal_year 2006
_chemical_formula_sum 'C43 H58 Cl N5 Ru Si'
_chemical_formula_weight 809.55
_space_group_IT_number 2
_symmetry_cell_setting triclinic
_symmetry_Int_Tables_number 2
_symmetry_space_group_name_Hall '-P 1'
_symmetry_space_group_name_H-M 'P -1'
_atom_sites_solution_hydrogens geom
_atom_sites_solution_primary direct
_audit_creation_method SHELXL-97
_cell_angle_alpha 62.065(3)
_cell_angle_beta 80.408(4)
_cell_angle_gamma 80.262(4)
_cell_formula_units_Z 4
_cell_length_a 13.1359(5)
_cell_length_b 18.6998(5)
_cell_length_c 19.8721(5)
_cell_measurement_temperature 143(1)
_cell_volume 4229.0(3)
_computing_data_collection 'CrystalClear (Rigaku, 1999)'
_computing_data_reduction 'CrystalClear (Rigaku, 1999)'
_computing_structure_refinement 'SHELXL-97 (Sheldrick, 1997)'
_computing_structure_solution 'SIR97 (Altomare, 1999)'
_diffrn_ambient_temperature 143(1)
_diffrn_measured_fraction_theta_full 0.959
_diffrn_measured_fraction_theta_max 0.959
_diffrn_measurement_device 'CCD Area Detector'
_diffrn_measurement_device_type 'Rigaku Mercury'
_diffrn_measurement_method 'phi and omega rotations'
_diffrn_radiation_monochromator graphite
_diffrn_radiation_source 'rotating anode'
_diffrn_radiation_type MoK\a
_diffrn_radiation_wavelength 0.71069
_diffrn_reflns_av_R_equivalents 0.0264
_diffrn_reflns_av_sigmaI/netI 0.0582
_diffrn_reflns_limit_h_max 17
_diffrn_reflns_limit_h_min -17
_diffrn_reflns_limit_k_max 24
_diffrn_reflns_limit_k_min -20
_diffrn_reflns_limit_l_max 25
_diffrn_reflns_limit_l_min -25
_diffrn_reflns_number 37358
_diffrn_reflns_theta_full 27.48
_diffrn_reflns_theta_max 27.48
_diffrn_reflns_theta_min 2.52
_exptl_absorpt_coefficient_mu 0.497
_exptl_absorpt_correction_T_max 1.0000
_exptl_absorpt_correction_T_min 0.7298
_exptl_absorpt_correction_type multi-scan
_exptl_crystal_density_diffrn 1.272
_exptl_crystal_F_000 1704
_exptl_crystal_size_max 0.35
_exptl_crystal_size_mid 0.32
_exptl_crystal_size_min 0.12
_refine_diff_density_max 1.080
_refine_diff_density_min -0.635
_refine_diff_density_rms 0.074
_refine_ls_extinction_method none
_refine_ls_goodness_of_fit_ref 1.091
_refine_ls_hydrogen_treatment constr
_refine_ls_matrix_type full
_refine_ls_number_parameters 955
_refine_ls_number_reflns 18587
_refine_ls_number_restraints 0
_refine_ls_restrained_S_all 1.091
_refine_ls_R_factor_all 0.0598
_refine_ls_R_factor_gt 0.0449
_refine_ls_shift/su_max 0.002
_refine_ls_shift/su_mean 0.000
_refine_ls_structure_factor_coef Fsqd
_refine_ls_weighting_details 'calc w=1/[\s^2^(Fo^2^)+(0.0365P)^2^+3.4612P] where P=(Fo^2^+2Fc^2^)/3'
_refine_ls_weighting_scheme calc
_refine_ls_wR_factor_gt 0.0952
_refine_ls_wR_factor_ref 0.1051
_reflns_number_gt 15141
_reflns_number_total 18587
_reflns_threshold_expression >2sigma(I)
_cod_data_source_file ja0580744si20051128_020434.cif
_cod_data_source_block shelxl
_cod_original_cell_volume 4229.0(2)
_cod_original_sg_symbol_H-M 'P -1 '
_cod_database_code 4110580

loop_
_symmetry_equiv_pos_as_xyz
'x, y, z'
'-x, -y, -z'

loop_
_atom_site_label
_atom_site_type_symbol
_atom_site_fract_x
_atom_site_fract_y
_atom_site_fract_z
_atom_site_U_iso_or_equiv
_atom_site_adp_type
_atom_site_occupancy
_atom_site_symmetry_multiplicity
_atom_site_calc_flag
_atom_site_refinement_flags
Ru1 Ru 0.494544(16) 0.245251(12) 0.132330(12) 0.02243(6) Uani 1 1 d .
Cl1 Cl 0.66406(5) 0.30363(4) 0.07666(4) 0.03317(16) Uani 1 1 d .
Si1 Si 0.55415(6) 0.11337(5) 0.15555(5) 0.02885(18) Uani 1 1 d .
N1 N 0.43162(18) 0.31346(13) 0.02737(12) 0.0257(5) Uani 1 1 d .
N2 N 0.44398(17) 0.35135(13) 0.13276(13) 0.0252(5) Uani 1 1 d .
N3 N 0.50741(17) 0.22214(13) 0.24216(13) 0.0252(5) Uani 1 1 d .
N4 N 0.49197(19) 0.02547(14) 0.20176(14) 0.0310(5) Uani 1 1 d .
N5 N 0.6737(2) 0.05599(14) 0.17449(15) 0.0357(6) Uani 1 1 d .
C1 C 0.4018(2) 0.39074(16) 0.00998(16) 0.0278(6) Uani 1 1 d .
C2 C 0.4121(2) 0.41507(16) 0.06789(16) 0.0266(6) Uani 1 1 d .
C3 C 0.3852(2) 0.49197(17) 0.06458(19) 0.0340(7) Uani 1 1 d .
H3 H 0.3630 0.5359 0.0202 0.045 Uiso 1 1 calc R
C4 C 0.3922(2) 0.50179(18) 0.1282(2) 0.0394(8) Uani 1 1 d .
H4 H 0.3732 0.5526 0.1270 0.052 Uiso 1 1 calc R
C5 C 0.4269(2) 0.43705(18) 0.19353(19) 0.0356(7) Uani 1 1 d .
H5 H 0.4324 0.4440 0.2361 0.047 Uiso 1 1 calc R
C6 C 0.4540(2) 0.36074(16) 0.19511(16) 0.0277(6) Uani 1 1 d .
C7 C 0.4871(2) 0.28465(17) 0.25782(17) 0.0303(6) Uani 1 1 d .
C8 C 0.3981(2) 0.28301(17) -0.01904(16) 0.0292(6) Uani 1 1 d .
C9 C 0.4686(2) 0.26644(17) -0.07226(16) 0.0316(6) Uani 1 1 d .
C10 C 0.4322(3) 0.23421(18) -0.11336(17) 0.0378(7) Uani 1 1 d .
H10 H 0.4784 0.2230 -0.1490 0.050 Uiso 1 1 calc R
C11 C 0.3303(3) 0.21827(19) -0.10331(18) 0.0402(8) Uani 1 1 d .
C12 C 0.2621(3) 0.2370(2) -0.05114(18) 0.0415(8) Uani 1 1 d .
H12 H 0.1929 0.2279 -0.0446 0.055 Uiso 1 1 calc R
C13 C 0.2939(2) 0.26895(18) -0.00819(16) 0.0336(7) Uani 1 1 d .
C14 C 0.5789(2) 0.2841(2) -0.08687(19) 0.0401(8) Uani 1 1 d .
H14A H 0.6230 0.2418 -0.0951 0.060 Uiso 1 1 calc R
H14B H 0.5981 0.2865 -0.0435 0.060 Uiso 1 1 calc R
H14C H 0.5868 0.3354 -0.1314 0.060 Uiso 1 1 calc R
C15 C 0.2950(3) 0.1789(2) -0.1455(2) 0.0570(10) Uani 1 1 d .
H15A H 0.3312 0.1982 -0.1959 0.085 Uiso 1 1 calc R
H15B H 0.2217 0.1926 -0.1492 0.085 Uiso 1 1 calc R
H15C H 0.3098 0.1209 -0.1181 0.085 Uiso 1 1 calc R
C16 C 0.2172(2) 0.2848(2) 0.04952(19) 0.0438(8) Uani 1 1 d .
H16A H 0.2457 0.2601 0.0979 0.066 Uiso 1 1 calc R
H16B H 0.1541 0.2620 0.0553 0.066 Uiso 1 1 calc R
H16C H 0.2026 0.3424 0.0324 0.066 Uiso 1 1 calc R
C17 C 0.3532(3) 0.45165(19) -0.06066(18) 0.0415(8) Uani 1 1 d .
H17A H 0.3604 0.4297 -0.0965 0.062 Uiso 1 1 calc R
H17B H 0.3870 0.5006 -0.0833 0.062 Uiso 1 1 calc R
H17C H 0.2808 0.4638 -0.0476 0.062 Uiso 1 1 calc R
C18 C 0.4907(3) 0.2792(2) 0.33534(19) 0.0494(9) Uani 1 1 d .
H18A H 0.4212 0.2850 0.3579 0.074 Uiso 1 1 calc R
H18B H 0.5280 0.3218 0.3300 0.074 Uiso 1 1 calc R
H18C H 0.5251 0.2273 0.3676 0.074 Uiso 1 1 calc R
C19 C 0.5306(2) 0.14206(16) 0.30367(16) 0.0271(6) Uani 1 1 d .
C20 C 0.6332(2) 0.11353(18) 0.31914(17) 0.0350(7) Uani 1 1 d .
C21 C 0.6547(3) 0.03367(19) 0.37338(18) 0.0384(7) Uani 1 1 d .
H21 H 0.7234 0.0135 0.3826 0.051 Uiso 1 1 calc R
C22 C 0.5776(3) -0.01699(17) 0.41428(16) 0.0336(7) Uani 1 1 d .
C23 C 0.4756(2) 0.01497(17) 0.40056(16) 0.0317(7) Uani 1 1 d .
H23 H 0.4226 -0.0177 0.4290 0.042 Uiso 1 1 calc R
C24 C 0.4497(2) 0.09420(17) 0.34564(16) 0.0283(6) Uani 1 1 d .
C25 C 0.7176(3) 0.1694(2) 0.2795(2) 0.0486(9) Uani 1 1 d .
H25A H 0.7012 0.2077 0.2287 0.073 Uiso 1 1 calc R
H25B H 0.7825 0.1379 0.2768 0.073 Uiso 1 1 calc R
H25C H 0.7229 0.1982 0.3079 0.073 Uiso 1 1 calc R
C26 C 0.6034(3) -0.10406(19) 0.47263(19) 0.0478(9) Uani 1 1 d .
H26A H 0.6007 -0.1399 0.4509 0.072 Uiso 1 1 calc R
H26B H 0.5541 -0.1171 0.5171 0.072 Uiso 1 1 calc R
H26C H 0.6719 -0.1105 0.4869 0.072 Uiso 1 1 calc R
C27 C 0.3380(2) 0.12744(19) 0.33436(18) 0.0354(7) Uani 1 1 d .
H27A H 0.2941 0.0855 0.3673 0.053 Uiso 1 1 calc R
H27B H 0.3269 0.1457 0.2820 0.053 Uiso 1 1 calc R
H27C H 0.3217 0.1723 0.3466 0.053 Uiso 1 1 calc R
C28 C 0.5596(3) -0.04353(17) 0.24167(17) 0.0332(7) Uani 1 1 d .
C29 C 0.5341(3) -0.12061(18) 0.29517(18) 0.0416(8) Uani 1 1 d .
H29 H 0.4655 -0.1324 0.3060 0.055 Uiso 1 1 calc R
C30 C 0.6125(3) -0.17991(19) 0.33243(19) 0.0494(9) Uani 1 1 d .
H30 H 0.5961 -0.2318 0.3679 0.066 Uiso 1 1 calc R
C31 C 0.7131(3) -0.1630(2) 0.3176(2) 0.0514(10) Uani 1 1 d .
H31 H 0.7643 -0.2034 0.3432 0.068 Uiso 1 1 calc R
C32 C 0.7399(3) -0.0862(2) 0.2647(2) 0.0471(9) Uani 1 1 d .
H32 H 0.8087 -0.0751 0.2552 0.063 Uiso 1 1 calc R
C33 C 0.6633(3) -0.02601(18) 0.22608(18) 0.0371(7) Uani 1 1 d .
C34 C 0.3809(2) 0.02255(18) 0.20559(18) 0.0364(7) Uani 1 1 d .
H34A H 0.3460 0.0757 0.1969 0.048 Uiso 1 1 calc R
H34B H 0.3577 -0.0158 0.2572 0.048 Uiso 1 1 calc R
C35 C 0.3450(3) -0.00133(19) 0.1495(2) 0.0409(8) Uani 1 1 d .
C36 C 0.4002(3) 0.0442(2) 0.0694(2) 0.0582(10) Uani 1 1 d .
H36A H 0.3706 0.0349 0.0335 0.087 Uiso 1 1 calc R
H36B H 0.4727 0.0250 0.0696 0.087 Uiso 1 1 calc R
H36C H 0.3918 0.1015 0.0549 0.087 Uiso 1 1 calc R
C37 C 0.3656(4) -0.0925(2) 0.1739(3) 0.0667(12) Uani 1 1 d .
H37A H 0.3306 -0.1218 0.2239 0.100 Uiso 1 1 calc R
H37B H 0.4389 -0.1087 0.1752 0.100 Uiso 1 1 calc R
H37C H 0.3403 -0.1043 0.1380 0.100 Uiso 1 1 calc R
C38 C 0.2285(3) 0.0237(3) 0.1469(3) 0.0722(13) Uani 1 1 d .
H38A H 0.2151 0.0815 0.1290 0.108 Uiso 1 1 calc R
H38B H 0.1936 -0.0037 0.1973 0.108 Uiso 1 1 calc R
H38C H 0.2035 0.0090 0.1128 0.108 Uiso 1 1 calc R
C39 C 0.7753(2) 0.0887(2) 0.1507(2) 0.0443(8) Uani 1 1 d .
H39A H 0.8171 0.0595 0.1934 0.059 Uiso 1 1 calc R
H39B H 0.7640 0.1452 0.1410 0.059 Uiso 1 1 calc R
C40 C 0.8383(3) 0.0847(2) 0.0802(2) 0.0523(9) Uani 1 1 d .
C41 C 0.8742(4) -0.0020(3) 0.0924(3) 0.0892(17) Uani 1 1 d .
H41A H 0.9180 -0.0286 0.1335 0.134 Uiso 1 1 calc R
H41B H 0.9125 -0.0008 0.0464 0.134 Uiso 1 1 calc R
H41C H 0.8149 -0.0314 0.1052 0.134 Uiso 1 1 calc R
C42 C 0.7759(4) 0.1301(3) 0.0114(3) 0.0856(15) Uani 1 1 d .
H42A H 0.7194 0.1001 0.0180 0.128 Uiso 1 1 calc R
H42B H 0.8199 0.1360 -0.0342 0.128 Uiso 1 1 calc R
H42C H 0.7489 0.1830 0.0071 0.128 Uiso 1 1 calc R
C43 C 0.9342(3) 0.1289(3) 0.0638(3) 0.0842(15) Uani 1 1 d .
H43A H 0.9129 0.1842 0.0546 0.126 Uiso 1 1 calc R
H43B H 0.9760 0.1284 0.0195 0.126 Uiso 1 1 calc R
H43C H 0.9740 0.1020 0.1071 0.126 Uiso 1 1 calc R
Ru1' Ru 0.933158(16) 0.262211(12) 0.391864(12) 0.02308(6) Uani 1 1 d .
Cl1' Cl 1.10561(5) 0.19894(4) 0.44114(4) 0.02992(15) Uani 1 1 d .
Si1' Si 0.95611(7) 0.39427(5) 0.35971(5) 0.03321(19) Uani 1 1 d .
N1' N 0.85565(17) 0.19967(13) 0.50196(13) 0.0250(5) Uani 1 1 d .
N2' N 0.91981(16) 0.15493(13) 0.39877(13) 0.0234(5) Uani 1 1 d .
N3' N 0.98288(17) 0.27746(14) 0.28314(13) 0.0273(5) Uani 1 1 d .
N4' N 0.8872(2) 0.48528(15) 0.30298(16) 0.0399(6) Uani 1 1 d .
N5' N 1.0631(2) 0.44475(15) 0.34520(16) 0.0394(6) Uani 1 1 d .
C1' C 0.8445(2) 0.12362(16) 0.52296(16) 0.0263(6) Uani 1 1 d .
C2' C 0.8836(2) 0.09446(16) 0.46627(16) 0.0256(6) Uani 1 1 d .
C3' C 0.8847(2) 0.01636(17) 0.47396(17) 0.0302(6) Uani 1 1 d .
H3' H 0.8582 -0.0246 0.5196 0.040 Uiso 1 1 calc R
C4' C 0.9257(2) 0.00050(17) 0.41305(18) 0.0322(7) Uani 1 1 d .
H4' H 0.9272 -0.0515 0.4177 0.043 Uiso 1 1 calc R
C5' C 0.9643(2) 0.06160(17) 0.34527(17) 0.0313(6) Uani 1 1 d .
H5' H 0.9925 0.0509 0.3044 0.042 Uiso 1 1 calc R
C6' C 0.9608(2) 0.13969(17) 0.33855(16) 0.0267(6) Uani 1 1 d .
C7' C 0.9911(2) 0.21231(18) 0.27226(17) 0.0306(6) Uani 1 1 d .
C8' C 0.8035(2) 0.23254(16) 0.55339(16) 0.0273(6) Uani 1 1 d .
C9' C 0.8579(2) 0.23332(17) 0.60759(16) 0.0299(6) Uani 1 1 d .
C10' C 0.8057(2) 0.26713(18) 0.65472(18) 0.0359(7) Uani 1 1 d .
H10' H 0.8415 0.2693 0.6902 0.048 Uiso 1 1 calc R
C11' C 0.7021(2) 0.29761(18) 0.65025(18) 0.0376(7) Uani 1 1 d .
C12' C 0.6497(2) 0.29287(18) 0.59791(19) 0.0383(7) Uani 1 1 d .
H12' H 0.5797 0.3123 0.5953 0.051 Uiso 1 1 calc R
C13' C 0.6977(2) 0.26020(18) 0.54890(17) 0.0324(6) Uani 1 1 d .
C14' C 0.9673(2) 0.1932(2) 0.61936(19) 0.0396(7) Uani 1 1 d .
H14D H 0.9660 0.1356 0.6505 0.059 Uiso 1 1 calc R
H14E H 1.0001 0.2151 0.6444 0.059 Uiso 1 1 calc R
H14F H 1.0054 0.2035 0.5707 0.059 Uiso 1 1 calc R
C15' C 0.6463(3) 0.3323(2) 0.7033(2) 0.0563(10) Uani 1 1 d .
H15D H 0.6466 0.3904 0.6781 0.084 Uiso 1 1 calc R
H15E H 0.6811 0.3096 0.7489 0.084 Uiso 1 1 calc R
H15F H 0.5760 0.3189 0.7166 0.084 Uiso 1 1 calc R
C16' C 0.6372(2) 0.2522(2) 0.4953(2) 0.0425(8) Uani 1 1 d .
H16D H 0.6781 0.2659 0.4470 0.064 Uiso 1 1 calc R
H16E H 0.5743 0.2884 0.4879 0.064 Uiso 1 1 calc R
H16F H 0.6206 0.1972 0.5168 0.064 Uiso 1 1 calc R
C17' C 0.7929(2) 0.06840(18) 0.59854(17) 0.0340(7) Uani 1 1 d .
H17D H 0.8013 0.0847 0.6363 0.051 Uiso 1 1 calc R
H17E H 0.8239 0.0135 0.6134 0.051 Uiso 1 1 calc R
H17F H 0.7203 0.0714 0.5946 0.051 Uiso 1 1 calc R
C18' C 1.0235(3) 0.2114(2) 0.19697(19) 0.0507(9) Uani 1 1 d .
H18D H 0.9670 0.1979 0.1814 0.076 Uiso 1 1 calc R
H18E H 1.0821 0.1716 0.2018 0.076 Uiso 1 1 calc R
H18F H 1.0420 0.2642 0.1593 0.076 Uiso 1 1 calc R
C19' C 1.0012(2) 0.35465(17) 0.21727(16) 0.0303(6) Uani 1 1 d .
C20' C 1.0988(2) 0.38240(18) 0.20039(17) 0.0333(7) Uani 1 1 d .
C21' C 1.1121(2) 0.4599(2) 0.14061(19) 0.0412(8) Uani 1 1 d .
H21' H 1.1766 0.4793 0.1298 0.055 Uiso 1 1 calc R
C22' C 1.0330(3) 0.5089(2) 0.09701(19) 0.0437(8) Uani 1 1 d .
C23' C 0.9386(3) 0.4776(2) 0.11387(19) 0.0454(8) Uani 1 1 d .
H23' H 0.8850 0.5095 0.0843 0.060 Uiso 1 1 calc R
C24' C 0.9199(2) 0.40131(19) 0.17249(18) 0.0365(7) Uani 1 1 d .
C25' C 1.1892(2) 0.3292(2) 0.24320(19) 0.0422(8) Uani 1 1 d .
H25D H 1.1646 0.2944 0.2951 0.063 Uiso 1 1 calc R
H25E H 1.2373 0.3627 0.2430 0.063 Uiso 1 1 calc R
H25F H 1.2235 0.2965 0.2188 0.063 Uiso 1 1 calc R
C26' C 1.0495(3) 0.5936(2) 0.0338(2) 0.0628(11) Uani 1 1 d .
H26D H 1.0181 0.6030 -0.0103 0.094 Uiso 1 1 calc R
H26E H 1.1226 0.5986 0.0205 0.094 Uiso 1 1 calc R
H26F H 1.0183 0.6331 0.0512 0.094 Uiso 1 1 calc R
C27' C 0.8175(3) 0.3684(2) 0.1862(2) 0.0467(9) Uani 1 1 d .
H27D H 0.7643 0.4128 0.1662 0.070 Uiso 1 1 calc R
H27E H 0.8005 0.3366 0.2401 0.070 Uiso 1 1 calc R
H27F H 0.8223 0.3348 0.1609 0.070 Uiso 1 1 calc R
C28' C 0.9507(3) 0.54951(19) 0.2657(2) 0.0451(8) Uani 1 1 d .
C29' C 0.9258(3) 0.6276(2) 0.2081(2) 0.0605(11) Uani 1 1 d .
H29' H 0.8596 0.6435 0.1919 0.081 Uiso 1 1 calc R
C30' C 1.0014(4) 0.6809(2) 0.1755(3) 0.0761(14) Uani 1 1 d .
H30' H 0.9853 0.7333 0.1376 0.101 Uiso 1 1 calc R
C31' C 1.0996(4) 0.6578(2) 0.1982(3) 0.0782(14) Uani 1 1 d .
H31' H 1.1494 0.6945 0.1749 0.104 Uiso 1 1 calc R
C32' C 1.1256(3) 0.5806(2) 0.2553(2) 0.0612(11) Uani 1 1 d .
H32' H 1.1924 0.5652 0.2706 0.081 Uiso 1 1 calc R
C33' C 1.0505(3) 0.52640(19) 0.2896(2) 0.0452(8) Uani 1 1 d .
C34' C 0.7827(2) 0.49428(19) 0.2825(2) 0.0414(8) Uani 1 1 d .
H34C H 0.7698 0.4426 0.2869 0.055 Uiso 1 1 calc R
H34D H 0.7809 0.5338 0.2290 0.055 Uiso 1 1 calc R
C35' C 0.6930(3) 0.5207(2) 0.3290(2) 0.0471(9) Uani 1 1 d .
C37' C 0.6947(4) 0.6073(2) 0.3161(3) 0.0720(13) Uani 1 1 d .
H37D H 0.6372 0.6205 0.3465 0.108 Uiso 1 1 calc R
H37E H 0.6897 0.6443 0.2630 0.108 Uiso 1 1 calc R
H37F H 0.7585 0.6117 0.3308 0.108 Uiso 1 1 calc R
C36' C 0.6958(4) 0.4629(3) 0.4134(2) 0.0693(12) Uani 1 1 d .
H36D H 0.7571 0.4679 0.4306 0.104 Uiso 1 1 calc R
H36E H 0.6968 0.4080 0.4214 0.104 Uiso 1 1 calc R
H36F H 0.6354 0.4761 0.4417 0.104 Uiso 1 1 calc R
C38' C 0.5933(3) 0.5152(3) 0.3021(3) 0.0876(16) Uani 1 1 d .
H38D H 0.5343 0.5280 0.3317 0.131 Uiso 1 1 calc R
H38E H 0.5925 0.4610 0.3088 0.131 Uiso 1 1 calc R
H38F H 0.5905 0.5531 0.2489 0.131 Uiso 1 1 calc R
C39' C 1.1621(2) 0.40826(19) 0.37792(19) 0.0392(7) Uani 1 1 d .
H39C H 1.2176 0.4340 0.3391 0.052 Uiso 1 1 calc R
H39D H 1.1708 0.3512 0.3897 0.052 Uiso 1 1 calc R
C40' C 1.1757(3) 0.4142(2) 0.4506(2) 0.0463(8) Uani 1 1 d .
C41' C 1.1549(4) 0.5015(2) 0.4405(3) 0.0768(14) Uani 1 1 d .
H41D H 1.0878 0.5247 0.4225 0.115 Uiso 1 1 calc R
H41E H 1.2072 0.5333 0.4039 0.115 Uiso 1 1 calc R
H41F H 1.1565 0.5013 0.4887 0.115 Uiso 1 1 calc R
C42' C 1.1032(4) 0.3613(3) 0.5165(2) 0.0650(11) Uani 1 1 d .
H42D H 1.0326 0.3816 0.5057 0.097 Uiso 1 1 calc R
H42E H 1.1147 0.3621 0.5625 0.097 Uiso 1 1 calc R
H42F H 1.1163 0.3064 0.5230 0.097 Uiso 1 1 calc R
C43' C 1.2867(4) 0.3800(3) 0.4692(3) 0.0836(15) Uani 1 1 d .
H43D H 1.2961 0.3772 0.5173 0.125 Uiso 1 1 calc R
H43E H 1.3339 0.4148 0.4296 0.125 Uiso 1 1 calc R
H43F H 1.3000 0.3265 0.4725 0.125 Uiso 1 1 calc R
H1 H 0.397(2) 0.2007(18) 0.1604(18) 0.042(9) Uiso 1 1 d .
H1' H 0.828(3) 0.312(2) 0.365(2) 0.056(10) Uiso 1 1 d .

loop_
_atom_site_aniso_label
_atom_site_aniso_U_11
_atom_site_aniso_U_22
_atom_site_aniso_U_33
_atom_site_aniso_U_23
_atom_site_aniso_U_13
_atom_site_aniso_U_12
Ru1 0.02591(12) 0.01740(11) 0.02094(12) -0.00623(9) -0.00242(9) -0.00200(8)
Cl1 0.0302(4) 0.0255(3) 0.0355(4) -0.0065(3) -0.0017(3) -0.0059(3)
Si1 0.0327(4) 0.0209(4) 0.0302(4) -0.0098(3) -0.0034(3) -0.0008(3)
N1 0.0293(13) 0.0252(12) 0.0170(11) -0.0048(10) -0.0004(9) -0.0051(9)
N2 0.0262(12) 0.0188(11) 0.0277(13) -0.0084(10) -0.0004(10) -0.0042(9)
N3 0.0281(12) 0.0227(11) 0.0253(12) -0.0093(10) -0.0046(10) -0.0074(9)
N4 0.0396(15) 0.0225(12) 0.0266(13) -0.0088(11) -0.0005(11) -0.0024(10)
N5 0.0375(15) 0.0233(13) 0.0434(16) -0.0128(12) -0.0104(12) 0.0029(10)
C1 0.0217(14) 0.0253(14) 0.0253(15) -0.0028(12) -0.0005(11) -0.0030(11)
C2 0.0201(13) 0.0186(13) 0.0315(16) -0.0047(12) 0.0018(11) -0.0022(10)
C3 0.0246(15) 0.0206(14) 0.0441(19) -0.0053(14) 0.0017(13) -0.0042(11)
C4 0.0312(17) 0.0235(15) 0.063(2) -0.0211(16) 0.0035(15) -0.0061(12)
C5 0.0395(18) 0.0292(16) 0.0453(19) -0.0223(15) -0.0002(14) -0.0097(13)
C6 0.0284(15) 0.0253(14) 0.0300(16) -0.0124(13) 0.0026(12) -0.0101(11)
C7 0.0362(17) 0.0281(15) 0.0293(16) -0.0123(13) -0.0033(13) -0.0122(12)
C8 0.0319(16) 0.0295(15) 0.0194(14) -0.0051(12) -0.0024(12) -0.0045(12)
C9 0.0393(17) 0.0279(15) 0.0230(15) -0.0081(13) 0.0004(12) -0.0061(12)
C10 0.055(2) 0.0325(16) 0.0225(15) -0.0097(14) 0.0019(14) -0.0093(14)
C11 0.059(2) 0.0336(17) 0.0270(17) -0.0087(14) -0.0099(15) -0.0111(15)
C12 0.0419(19) 0.0453(19) 0.0339(18) -0.0103(16) -0.0108(15) -0.0128(15)
C13 0.0355(17) 0.0368(17) 0.0234(15) -0.0087(14) -0.0041(12) -0.0051(13)
C14 0.0418(19) 0.0451(19) 0.0369(18) -0.0242(16) 0.0105(14) -0.0103(15)
C15 0.081(3) 0.054(2) 0.046(2) -0.024(2) -0.015(2) -0.019(2)
C16 0.0280(17) 0.060(2) 0.0397(19) -0.0197(18) -0.0004(14) -0.0083(15)
C17 0.0373(18) 0.0346(17) 0.0358(18) -0.0010(15) -0.0108(14) -0.0004(14)
C18 0.079(3) 0.0422(19) 0.0350(19) -0.0204(17) -0.0075(18) -0.0152(18)
C19 0.0344(16) 0.0230(14) 0.0225(14) -0.0069(12) -0.0073(12) -0.0054(11)
C20 0.0355(17) 0.0347(17) 0.0281(16) -0.0060(14) -0.0086(13) -0.0072(13)
C21 0.0385(18) 0.0391(18) 0.0303(17) -0.0084(15) -0.0134(14) 0.0019(14)
C22 0.052(2) 0.0272(15) 0.0208(15) -0.0084(13) -0.0100(13) -0.0032(13)
C23 0.0449(18) 0.0264(15) 0.0221(15) -0.0078(13) -0.0002(13) -0.0120(13)
C24 0.0359(16) 0.0273(15) 0.0228(14) -0.0116(13) -0.0011(12) -0.0073(12)
C25 0.0350(19) 0.052(2) 0.045(2) -0.0050(17) -0.0130(15) -0.0136(15)
C26 0.071(3) 0.0314(17) 0.0343(19) -0.0076(15) -0.0155(17) -0.0008(16)
C27 0.0323(17) 0.0345(16) 0.0327(17) -0.0102(14) 0.0033(13) -0.0084(13)
C28 0.0492(19) 0.0236(15) 0.0284(16) -0.0137(13) -0.0073(14) 0.0012(13)
C29 0.066(2) 0.0241(16) 0.0307(17) -0.0097(14) -0.0063(16) -0.0026(15)
C30 0.086(3) 0.0227(16) 0.0322(18) -0.0066(15) -0.0123(18) 0.0010(17)
C31 0.077(3) 0.0298(18) 0.041(2) -0.0110(16) -0.0251(19) 0.0154(17)
C32 0.058(2) 0.0354(18) 0.052(2) -0.0221(17) -0.0244(18) 0.0115(16)
C33 0.051(2) 0.0260(15) 0.0355(18) -0.0150(14) -0.0133(15) 0.0057(13)
C34 0.0359(17) 0.0292(16) 0.0398(18) -0.0144(15) 0.0052(14) -0.0053(13)
C35 0.0390(18) 0.0317(17) 0.051(2) -0.0173(16) -0.0041(15) -0.0054(13)
C36 0.075(3) 0.061(2) 0.046(2) -0.026(2) -0.013(2) -0.012(2)
C37 0.091(3) 0.037(2) 0.084(3) -0.030(2) -0.036(3) -0.002(2)
C38 0.050(3) 0.071(3) 0.105(4) -0.045(3) -0.015(2) -0.006(2)
C39 0.0352(18) 0.0332(17) 0.068(2) -0.0248(18) -0.0143(17) 0.0013(13)
C40 0.037(2) 0.042(2) 0.076(3) -0.029(2) 0.0005(18) -0.0014(15)
C41 0.084(3) 0.061(3) 0.124(4) -0.059(3) 0.044(3) -0.014(2)
C42 0.068(3) 0.119(4) 0.069(3) -0.050(3) 0.001(2) 0.005(3)
C43 0.051(3) 0.068(3) 0.124(5) -0.038(3) 0.009(3) -0.019(2)
Ru1' 0.02282(12) 0.01919(11) 0.02492(12) -0.00810(10) -0.00257(9) -0.00199(8)
Cl1' 0.0263(3) 0.0262(3) 0.0322(4) -0.0093(3) -0.0048(3) -0.0004(3)
Si1' 0.0337(5) 0.0227(4) 0.0406(5) -0.0102(4) -0.0100(4) -0.0028(3)
N1' 0.0217(12) 0.0274(12) 0.0257(12) -0.0115(11) -0.0020(9) -0.0037(9)
N2' 0.0202(11) 0.0246(11) 0.0228(12) -0.0086(10) -0.0044(9) -0.0001(9)
N3' 0.0233(12) 0.0274(12) 0.0269(13) -0.0087(11) -0.0021(10) -0.0035(9)
N4' 0.0450(16) 0.0233(13) 0.0464(17) -0.0082(12) -0.0162(13) -0.0027(11)
N5' 0.0413(16) 0.0261(13) 0.0464(17) -0.0089(13) -0.0114(13) -0.0083(11)
C1' 0.0240(14) 0.0262(14) 0.0263(15) -0.0086(12) -0.0044(11) -0.0048(11)
C2' 0.0249(14) 0.0220(13) 0.0265(15) -0.0068(12) -0.0079(11) -0.0014(11)
C3' 0.0295(15) 0.0229(14) 0.0348(17) -0.0085(13) -0.0098(13) -0.0020(11)
C4' 0.0312(16) 0.0250(15) 0.0434(18) -0.0174(14) -0.0108(13) 0.0022(12)
C5' 0.0318(16) 0.0299(15) 0.0348(17) -0.0181(14) -0.0063(13) 0.0039(12)
C6' 0.0228(14) 0.0292(15) 0.0287(15) -0.0145(13) -0.0059(11) 0.0027(11)
C7' 0.0284(15) 0.0335(16) 0.0279(16) -0.0135(14) -0.0003(12) -0.0019(12)
C8' 0.0296(15) 0.0243(14) 0.0265(15) -0.0116(12) 0.0041(12) -0.0055(11)
C9' 0.0325(16) 0.0288(15) 0.0288(16) -0.0134(13) 0.0026(12) -0.0089(12)
C10' 0.0419(18) 0.0367(17) 0.0324(17) -0.0184(15) 0.0031(14) -0.0104(14)
C11' 0.0423(19) 0.0302(16) 0.0369(18) -0.0155(15) 0.0112(14) -0.0091(13)
C12' 0.0318(17) 0.0343(17) 0.0425(19) -0.0161(15) 0.0063(14) -0.0016(13)
C13' 0.0303(16) 0.0313(16) 0.0321(16) -0.0123(14) 0.0022(13) -0.0059(12)
C14' 0.0376(18) 0.0477(19) 0.0392(19) -0.0250(17) -0.0057(14) -0.0013(14)
C15' 0.059(2) 0.060(2) 0.058(2) -0.041(2) 0.0174(19) -0.0077(19)
C16' 0.0251(16) 0.051(2) 0.051(2) -0.0231(18) -0.0043(14) -0.0028(14)
C17' 0.0348(17) 0.0310(16) 0.0316(17) -0.0105(14) 0.0030(13) -0.0094(13)
C18' 0.069(3) 0.047(2) 0.0339(19) -0.0207(17) 0.0114(17) -0.0099(18)
C19' 0.0280(15) 0.0275(15) 0.0267(15) -0.0054(13) 0.0003(12) -0.0050(12)
C20' 0.0262(15) 0.0369(17) 0.0302(16) -0.0104(14) -0.0007(12) -0.0034(12)
C21' 0.0298(17) 0.0436(19) 0.0393(19) -0.0091(16) 0.0029(14) -0.0125(14)
C22' 0.0395(19) 0.0388(18) 0.0360(18) -0.0017(15) -0.0021(15) -0.0104(14)
C23' 0.0364(19) 0.0415(19) 0.0368(19) 0.0032(16) -0.0101(15) -0.0081(14)
C24' 0.0334(17) 0.0367(17) 0.0296(17) -0.0039(14) -0.0052(13) -0.0112(13)
C25' 0.0283(17) 0.0457(19) 0.0411(19) -0.0115(16) -0.0011(14) -0.0018(14)
C26' 0.058(3) 0.047(2) 0.052(2) 0.0092(19) -0.0087(19) -0.0189(18)
C27' 0.0393(19) 0.046(2) 0.042(2) -0.0032(16) -0.0129(15) -0.0142(15)
C28' 0.057(2) 0.0259(16) 0.049(2) -0.0110(16) -0.0150(17) -0.0064(15)
C29' 0.079(3) 0.0299(19) 0.061(3) -0.0037(18) -0.029(2) -0.0064(18)
C30' 0.108(4) 0.034(2) 0.065(3) 0.006(2) -0.028(3) -0.024(2)
C31' 0.093(4) 0.046(2) 0.076(3) 0.003(2) -0.020(3) -0.038(2)
C32' 0.070(3) 0.043(2) 0.063(3) -0.008(2) -0.018(2) -0.0221(19)
C33' 0.057(2) 0.0269(16) 0.046(2) -0.0075(15) -0.0120(17) -0.0130(15)
C34' 0.045(2) 0.0285(16) 0.051(2) -0.0152(16) -0.0231(16) 0.0042(14)
C35' 0.046(2) 0.0332(18) 0.060(2) -0.0190(18) -0.0198(17) 0.0083(15)
C37' 0.101(4) 0.037(2) 0.075(3) -0.027(2) -0.010(3) 0.007(2)
C36' 0.077(3) 0.055(3) 0.063(3) -0.022(2) 0.000(2) 0.005(2)
C38' 0.048(3) 0.100(4) 0.141(5) -0.077(4) -0.033(3) 0.020(2)
C39' 0.0367(18) 0.0338(17) 0.046(2) -0.0152(16) -0.0061(15) -0.0084(13)
C40' 0.055(2) 0.0393(19) 0.050(2) -0.0210(17) -0.0160(17) -0.0073(16)
C41' 0.124(4) 0.049(2) 0.071(3) -0.031(2) -0.025(3) -0.018(3)
C42' 0.084(3) 0.064(3) 0.049(2) -0.024(2) -0.001(2) -0.021(2)
C43' 0.069(3) 0.102(4) 0.085(4) -0.038(3) -0.037(3) -0.005(3)

loop_
_atom_type_symbol
_atom_type_description
_atom_type_scat_dispersion_real
_atom_type_scat_dispersion_imag
_atom_type_scat_source
C C 0.0033 0.0016 'International Tables Vol C Tables 4.2.6.8 and 6.1.1.4'
H H 0.0000 0.0000 'International Tables Vol C Tables 4.2.6.8 and 6.1.1.4'
N N 0.0061 0.0033 'International Tables Vol C Tables 4.2.6.8 and 6.1.1.4'
Cl Cl 0.1484 0.1585 'International Tables Vol C Tables 4.2.6.8 and 6.1.1.4'
Si Si 0.0817 0.0704 'International Tables Vol C Tables 4.2.6.8 and 6.1.1.4'
Ru Ru -1.2594 0.8363 'International Tables Vol C Tables 4.2.6.8 and 6.1.1.4'

loop_
_geom_angle_atom_site_label_1
_geom_angle_atom_site_label_2
_geom_angle_atom_site_label_3
_geom_angle
N2 Ru1 N3 76.64(9)
N2 Ru1 N1 76.97(9)
N3 Ru1 N1 151.79(9)
N2 Ru1 Si1 169.50(7)
N3 Ru1 Si1 92.91(6)
N1 Ru1 Si1 113.08(6)
N2 Ru1 Cl1 85.33(7)
N3 Ru1 Cl1 95.86(6)
N1 Ru1 Cl1 91.78(6)
Si1 Ru1 Cl1 97.01(3)
N2 Ru1 H1 103.0(11)
N3 Ru1 H1 89.7(11)
N1 Ru1 H1 86.6(12)
Si1 Ru1 H1 75.5(11)
Cl1 Ru1 H1 170.9(11)
N4 Si1 N5 90.45(12)
N4 Si1 Ru1 130.67(9)
N5 Si1 Ru1 133.60(9)
C1 N1 C8 116.4(2)
C1 N1 Ru1 114.92(18)
C8 N1 Ru1 127.31(17)
C2 N2 C6 121.4(2)
C2 N2 Ru1 119.08(18)
C6 N2 Ru1 119.04(18)
C7 N3 C19 118.6(2)
C7 N3 Ru1 116.98(19)
C19 N3 Ru1 124.34(17)
C28 N4 C34 122.6(2)
C28 N4 Si1 112.1(2)
C34 N4 Si1 125.02(19)
C33 N5 C39 121.8(2)
C33 N5 Si1 111.9(2)
C39 N5 Si1 125.6(2)
N1 C1 C2 115.7(2)
N1 C1 C17 125.4(3)
C2 C1 C17 118.8(2)
N2 C2 C3 120.2(3)
N2 C2 C1 112.3(2)
C3 C2 C1 127.3(3)
C4 C3 C2 118.9(3)
C5 C4 C3 120.6(3)
C4 C5 C6 119.3(3)
N2 C6 C5 119.6(3)
N2 C6 C7 111.8(2)
C5 C6 C7 128.6(3)
N3 C7 C6 114.8(2)
N3 C7 C18 124.5(3)
C6 C7 C18 120.5(3)
C9 C8 C13 121.1(3)
C9 C8 N1 120.7(3)
C13 C8 N1 118.2(2)
C10 C9 C8 117.9(3)
C10 C9 C14 120.2(3)
C8 C9 C14 121.9(3)
C11 C10 C9 122.7(3)
C11 C10 H10 118.7
C9 C10 H10 118.7
C10 C11 C12 117.8(3)
C10 C11 C15 121.2(3)
C12 C11 C15 121.0(3)
C11 C12 C13 122.2(3)
C12 C13 C8 118.3(3)
C12 C13 C16 119.6(3)
C8 C13 C16 122.1(3)
C20 C19 C24 121.3(3)
C20 C19 N3 119.3(2)
C24 C19 N3 119.3(2)
C21 C20 C19 118.3(3)
C21 C20 C25 121.2(3)
C19 C20 C25 120.4(3)
C22 C21 C20 122.2(3)
C21 C22 C23 117.8(3)
C21 C22 C26 121.1(3)
C23 C22 C26 121.1(3)
C22 C23 C24 122.3(3)
C23 C24 C19 117.8(3)
C23 C24 C27 120.6(3)
C19 C24 C27 121.5(3)
C29 C28 N4 127.8(3)
C29 C28 C33 120.1(3)
N4 C28 C33 111.9(3)
C28 C29 C30 119.1(3)
C31 C30 C29 121.0(3)
C30 C31 C32 120.8(3)
C31 C32 C33 119.6(4)
C32 C33 N5 128.1(3)
C32 C33 C28 119.6(3)
N5 C33 C28 112.2(3)
N4 C34 C35 117.0(2)
C38 C35 C37 108.9(3)
C38 C35 C36 109.1(3)
C37 C35 C36 108.7(3)
C38 C35 C34 107.4(3)
C37 C35 C34 112.7(3)
C36 C35 C34 110.0(3)
N5 C39 C40 117.1(3)
C42 C40 C41 110.5(4)
C42 C40 C43 108.0(4)
C41 C40 C43 108.5(3)
C42 C40 C39 110.0(3)
C41 C40 C39 113.2(3)
C43 C40 C39 106.5(3)
N2' Ru1' N3' 76.99(9)
N2' Ru1' N1' 76.36(9)
N3' Ru1' N1' 152.23(9)
N2' Ru1' Si1' 169.27(7)
N3' Ru1' Si1' 92.35(7)
N1' Ru1' Si1' 114.01(6)
N2' Ru1' Cl1' 85.32(6)
N3' Ru1' Cl1' 94.21(6)
N1' Ru1' Cl1' 91.24(6)
Si1' Ru1' Cl1' 96.83(3)
N2' Ru1' H1' 103.0(12)
N3' Ru1' H1' 90.0(13)
N1' Ru1' H1' 88.5(13)
Si1' Ru1' H1' 75.4(12)
Cl1' Ru1' H1' 171.4(12)
N4' Si1' N5' 90.55(13)
N4' Si1' Ru1' 130.33(9)
N5' Si1' Ru1' 134.36(10)
C1' N1' C8' 116.0(2)
C1' N1' Ru1' 115.50(18)
C8' N1' Ru1' 128.15(17)
C2' N2' C6' 120.8(2)
C2' N2' Ru1' 119.97(17)
C6' N2' Ru1' 118.60(18)
C7' N3' C19' 118.3(2)
C7' N3' Ru1' 116.47(19)
C19' N3' Ru1' 125.07(18)
C28' N4' C34' 121.4(3)
C28' N4' Si1' 111.9(2)
C34' N4' Si1' 125.6(2)
C33' N5' C39' 121.0(3)
C33' N5' Si1' 112.1(2)
C39' N5' Si1' 126.5(2)
N1' C1' C2' 115.7(2)
N1' C1' C17' 124.2(3)
C2' C1' C17' 120.0(2)
N2' C2' C3' 120.3(3)
N2' C2' C1' 111.8(2)
C3' C2' C1' 127.9(3)
C4' C3' C2' 119.2(3)
C5' C4' C3' 120.2(3)
C4' C5' C6' 119.5(3)
N2' C6' C5' 120.0(3)
N2' C6' C7' 111.7(2)
C5' C6' C7' 128.2(3)
N3' C7' C6' 115.2(2)
N3' C7' C18' 124.5(3)
C6' C7' C18' 120.2(3)
C9' C8' C13' 121.6(3)
C9' C8' N1' 119.9(2)
C13' C8' N1' 118.5(2)
C10' C9' C8' 118.1(3)
C10' C9' C14' 120.4(3)
C8' C9' C14' 121.3(2)
C11' C10' C9' 122.0(3)
C12' C11' C10' 118.2(3)
C12' C11' C15' 120.7(3)
C10' C11' C15' 121.0(3)
C11' C12' C13' 122.6(3)
C12' C13' C8' 117.5(3)
C12' C13' C16' 121.2(3)
C8' C13' C16' 121.3(3)
C20' C19' C24' 121.0(3)
C20' C19' N3' 119.4(2)
C24' C19' N3' 119.6(2)
C19' C20' C21' 118.4(3)
C19' C20' C25' 121.2(3)
C21' C20' C25' 120.4(3)
C22' C21' C20' 122.3(3)
C21' C22' C23' 117.3(3)
C21' C22' C26' 120.9(3)
C23' C22' C26' 121.8(3)
C22' C23' C24' 123.4(3)
C23' C24' C19' 117.5(3)
C23' C24' C27' 121.4(3)
C19' C24' C27' 121.1(3)
C29' C28' C33' 120.0(3)
C29' C28' N4' 127.6(3)
C33' C28' N4' 112.3(3)
C30' C29' C28' 118.9(4)
C31' C30' C29' 121.1(4)
C30' C31' C32' 120.8(4)
C31' C32' C33' 119.0(4)
C32' C33' C28' 120.2(3)
C32' C33' N5' 127.4(3)
C28' C33' N5' 112.2(3)
N4' C34' C35' 117.3(3)
C36' C35' C37' 109.4(3)
C36' C35' C38' 109.5(4)
C37' C35' C38' 109.0(3)
C36' C35' C34' 109.8(3)
C37' C35' C34' 113.0(3)
C38' C35' C34' 106.0(3)
N5' C39' C40' 116.4(3)
C42' C40' C43' 108.1(3)
C42' C40' C41' 109.4(3)
C43' C40' C41' 110.3(3)
C42' C40' C39' 109.3(3)
C43' C40' C39' 106.9(3)
C41' C40' C39' 112.7(3)

loop_
_geom_bond_atom_site_label_1
_geom_bond_atom_site_label_2
_geom_bond_distance
Ru1 N2 1.986(2)
Ru1 N3 2.048(2)
Ru1 N1 2.094(2)
Ru1 Si1 2.3040(8)
Ru1 Cl1 2.4987(7)
Ru1 H1 1.53(3)
Si1 N4 1.733(2)
Si1 N5 1.734(3)
N1 C1 1.322(3)
N1 C8 1.443(3)
N2 C2 1.352(3)
N2 C6 1.360(3)
N3 C7 1.320(3)
N3 C19 1.444(3)
N4 C28 1.404(4)
N4 C34 1.457(4)
N5 C33 1.404(4)
N5 C39 1.474(4)
C1 C2 1.453(4)
C1 C17 1.494(4)
C2 C3 1.394(4)
C3 C4 1.380(5)
C4 C5 1.377(5)
C5 C6 1.398(4)
C6 C7 1.441(4)
C7 C18 1.504(4)
C8 C9 1.399(4)
C8 C13 1.400(4)
C9 C10 1.396(4)
C9 C14 1.492(4)
C10 C11 1.382(5)
C11 C12 1.387(5)
C11 C15 1.511(4)
C12 C13 1.393(4)
C13 C16 1.500(4)
C19 C20 1.392(4)
C19 C24 1.397(4)
C20 C21 1.387(4)
C20 C25 1.508(4)
C21 C22 1.384(4)
C22 C23 1.387(4)
C22 C26 1.512(4)
C23 C24 1.393(4)
C24 C27 1.503(4)
C28 C29 1.389(4)
C28 C33 1.405(5)
C29 C30 1.393(5)
C30 C31 1.362(5)
C31 C32 1.388(5)
C32 C33 1.391(4)
C34 C35 1.542(4)
C35 C38 1.525(5)
C35 C37 1.525(5)
C35 C36 1.529(5)
C39 C40 1.531(5)
C40 C42 1.521(6)
C40 C41 1.524(5)
C40 C43 1.530(5)
Ru1' N2' 1.982(2)
Ru1' N3' 2.047(2)
Ru1' N1' 2.111(2)
Ru1' Si1' 2.3036(8)
Ru1' Cl1' 2.4975(7)
Ru1' H1' 1.55(3)
Si1' N4' 1.734(3)
Si1' N5' 1.734(3)
N1' C1' 1.308(3)
N1' C8' 1.451(3)
N2' C2' 1.361(3)
N2' C6' 1.362(3)
N3' C7' 1.318(4)
N3' C19' 1.448(4)
N4' C28' 1.409(4)
N4' C34' 1.457(4)
N5' C33' 1.405(4)
N5' C39' 1.465(4)
C1' C2' 1.456(4)
C1' C17' 1.492(4)
C2' C3' 1.393(4)
C3' C4' 1.381(4)
C4' C5' 1.380(4)
C5' C6' 1.396(4)
C6' C7' 1.439(4)
C7' C18' 1.493(4)
C8' C9' 1.395(4)
C8' C13' 1.401(4)
C9' C10' 1.393(4)
C9' C14' 1.504(4)
C10' C11' 1.384(4)
C11' C12' 1.381(5)
C11' C15' 1.514(4)
C12' C13' 1.393(4)
C13' C16' 1.502(4)
C19' C20' 1.395(4)
C19' C24' 1.403(4)
C20' C21' 1.395(4)
C20' C25' 1.506(4)
C21' C22' 1.379(4)
C22' C23' 1.384(4)
C22' C26' 1.516(5)
C23' C24' 1.386(4)
C24' C27' 1.505(4)
C28' C29' 1.395(5)
C28' C33' 1.398(5)
C29' C30' 1.384(6)
C30' C31' 1.370(6)
C31' C32' 1.385(5)
C32' C33' 1.391(5)
C34' C35' 1.534(5)
C35' C36' 1.514(5)
C35' C37' 1.521(5)
C35' C38' 1.530(5)
C39' C40' 1.540(5)
C40' C42' 1.513(5)
C40' C43' 1.521(5)
C40' C41' 1.529(5)
